data_7208650
loop_
_publ_author_name
'Deng, Zhao-Peng'
'Zhang, Zhu-Yan'
'Huo, Li-Hua'
'Ng, Seik Weng'
'Zhao, Hui'
'Gao, Shan'

_publ_section_title
;
 Syntheses, crystal structures and properties of transition metal
 coordination polymers based on isophthalic acid and flexible bis(pyridyl)
 ligand with unsymmetrical spacer: influence of metal cations, ligand
 conformations and coordination modes
;
_journal_issue 20
_journal_name_full CrystEngComm
_journal_page_first 6548
_journal_paper_doi 10.1039/c2ce25339a
_journal_volume 14
_journal_year 2012
_chemical_formula_moiety 'C19 H15 N3 O4 Zn'
_chemical_formula_sum 'C19 H15 N3 O4 Zn'
_chemical_formula_weight 414.71
_chemical_name_systematic
;
?
;
_space_group_IT_number 2
_symmetry_cell_setting triclinic
_symmetry_space_group_name_Hall '-P 1'
_symmetry_space_group_name_H-M 'P -1'
_atom_sites_solution_hydrogens geom
_atom_sites_solution_primary direct
_atom_sites_solution_secondary difmap
_audit_creation_method SHELXL-97
_cell_angle_alpha 114.80(3)
_cell_angle_beta 97.60(3)
_cell_angle_gamma 102.10(3)
_cell_formula_units_Z 2
_cell_length_a 9.1940(18)
_cell_length_b 10.167(2)
_cell_length_c 10.905(2)
_cell_measurement_reflns_used 7228
_cell_measurement_temperature 295(2)
_cell_measurement_theta_max 27.47
_cell_measurement_theta_min 3.17
_cell_volume 876.5(4)
_computing_cell_refinement RAPID-AUTO
_computing_data_reduction 'CrystalStructure (Rigaku/MSC and Rigaku Corporation, 2002)'
_computing_molecular_graphics SHELXL-97
_computing_publication_material SHELXL-97
_computing_structure_refinement 'SHELXL-97 (Sheldrick, 1997)'
_computing_structure_solution 'SHELXS-97 (Sheldrick, 1990)'
_diffrn_ambient_temperature 295(2)
_diffrn_detector_area_resol_mean 10.000
_diffrn_measured_fraction_theta_full 0.987
_diffrn_measured_fraction_theta_max 0.987
_diffrn_measurement_device_type 'Rigaku RAXIS-RAPID'
_diffrn_measurement_method \w
_diffrn_radiation_monochromator graphite
_diffrn_radiation_source 'fine-focus sealed tube'
_diffrn_radiation_type MoK\a
_diffrn_radiation_wavelength 0.71073
_diffrn_reflns_av_R_equivalents 0.0381
_diffrn_reflns_av_sigmaI/netI 0.0606
_diffrn_reflns_limit_h_max 11
_diffrn_reflns_limit_h_min -11
_diffrn_reflns_limit_k_max 13
_diffrn_reflns_limit_k_min -13
_diffrn_reflns_limit_l_max 14
_diffrn_reflns_limit_l_min -14
_diffrn_reflns_number 8660
_diffrn_reflns_theta_full 27.48
_diffrn_reflns_theta_max 27.48
_diffrn_reflns_theta_min 3.17
_diffrn_standards_decay_% 0
_diffrn_standards_interval_count 0
_diffrn_standards_interval_time 0
_diffrn_standards_number 0
_exptl_absorpt_coefficient_mu 1.432
_exptl_absorpt_correction_T_max 0.8469
_exptl_absorpt_correction_T_min 0.7826
_exptl_absorpt_correction_type multi-scan
_exptl_absorpt_process_details 'ABSCOR (Higashi, 1995)'
_exptl_crystal_colour 'pale yellow'
_exptl_crystal_density_diffrn 1.571
_exptl_crystal_density_method 'not measured'
_exptl_crystal_description prism
_exptl_crystal_F_000 424
_exptl_crystal_size_max 0.18
_exptl_crystal_size_mid 0.14
_exptl_crystal_size_min 0.12
_refine_diff_density_max 0.878
_refine_diff_density_min -0.543
_refine_diff_density_rms 0.097
_refine_ls_extinction_method none
_refine_ls_goodness_of_fit_ref 1.082
_refine_ls_hydrogen_treatment mixed
_refine_ls_matrix_type full
_refine_ls_number_parameters 247
_refine_ls_number_reflns 3964
_refine_ls_number_restraints 1
_refine_ls_restrained_S_all 1.082
_refine_ls_R_factor_all 0.0482
_refine_ls_R_factor_gt 0.0384
_refine_ls_shift/su_max 0.001
_refine_ls_shift/su_mean 0.000
_refine_ls_structure_factor_coef Fsqd
_refine_ls_weighting_details 'calc w=1/[\s^2^(Fo^2^)+(0.0477P)^2^+0.6746P] where P=(Fo^2^+2Fc^2^)/3'
_refine_ls_weighting_scheme calc
_refine_ls_wR_factor_gt 0.0905
_refine_ls_wR_factor_ref 0.1090
_reflns_number_gt 3364
_reflns_number_total 3964
_reflns_threshold_expression >2sigma(I)
_cod_data_source_file c2ce25339a.txt
_cod_data_source_block complex3
_cod_original_cell_volume 876.4(3)
_cod_original_sg_symbol_Hall '-P 1 '
_cod_original_sg_symbol_H-M 'P -1 '
_cod_database_code 7208650

loop_
_symmetry_equiv_pos_as_xyz
'x, y, z'
'-x, -y, -z'

loop_
_atom_site_label
_atom_site_type_symbol
_atom_site_fract_x
_atom_site_fract_y
_atom_site_fract_z
_atom_site_U_iso_or_equiv
_atom_site_adp_type
_atom_site_occupancy
_atom_site_symmetry_multiplicity
_atom_site_calc_flag
_atom_site_refinement_flags
Zn1 Zn 0.39546(3) 0.84008(3) 0.76077(3) 0.02655(12) Uani 1 1 d .
O1 O 0.3139(2) 0.7161(2) 0.8509(2) 0.0329(4) Uani 1 1 d .
O2 O 0.3843(2) 0.5416(2) 0.6854(2) 0.0374(5) Uani 1 1 d .
O3 O 0.3429(2) 0.0271(2) 0.8728(2) 0.0337(4) Uani 1 1 d .
O4 O 0.4606(2) 0.1007(2) 0.7380(2) 0.0413(5) Uani 1 1 d .
N1 N 0.2577(2) 0.7661(2) 0.5663(2) 0.0274(5) Uani 1 1 d .
N2 N 0.0479(2) 0.6786(3) 0.6335(2) 0.0296(5) Uani 1 1 d D
H2N H 0.113(3) 0.685(4) 0.701(2) 0.036 Uiso 1 1 d D
N3 N -0.3794(2) 0.8690(2) 0.7710(2) 0.0259(4) Uani 1 1 d .
C1 C 0.3407(3) 0.5867(3) 0.7940(3) 0.0271(5) Uani 1 1 d .
C2 C 0.3133(3) 0.4887(3) 0.8654(3) 0.0260(5) Uani 1 1 d .
C3 C 0.3576(3) 0.3573(3) 0.8182(3) 0.0263(5) Uani 1 1 d .
H3A H 0.4042 0.3323 0.7441 0.032 Uiso 1 1 calc R
C4 C 0.3335(3) 0.2630(3) 0.8801(3) 0.0259(5) Uani 1 1 d .
C5 C 0.2640(3) 0.3000(3) 0.9901(3) 0.0327(6) Uani 1 1 d .
H5A H 0.2463 0.2366 1.0314 0.039 Uiso 1 1 calc R
C6 C 0.2205(4) 0.4323(3) 1.0386(3) 0.0405(7) Uani 1 1 d .
H6A H 0.1746 0.4576 1.1131 0.049 Uiso 1 1 calc R
C7 C 0.2450(3) 0.5262(3) 0.9770(3) 0.0352(6) Uani 1 1 d .
H7A H 0.2159 0.6146 1.0101 0.042 Uiso 1 1 calc R
C8 C 0.3847(3) 0.1218(3) 0.8254(3) 0.0290(6) Uani 1 1 d .
C9 C 0.1039(3) 0.7217(3) 0.5433(3) 0.0263(5) Uani 1 1 d .
C10 C 0.0100(3) 0.7195(4) 0.4301(3) 0.0406(7) Uani 1 1 d .
H10A H -0.0961 0.6941 0.4172 0.049 Uiso 1 1 calc R
C11 C 0.0762(4) 0.7553(5) 0.3386(4) 0.0542(9) Uani 1 1 d .
H11A H 0.0147 0.7538 0.2629 0.065 Uiso 1 1 calc R
C12 C 0.2334(4) 0.7934(4) 0.3579(4) 0.0517(9) Uani 1 1 d .
H12A H 0.2794 0.8137 0.2942 0.062 Uiso 1 1 calc R
C13 C 0.3190(3) 0.8005(4) 0.4739(3) 0.0378(7) Uani 1 1 d .
H13A H 0.4254 0.8306 0.4900 0.045 Uiso 1 1 calc R
C14 C -0.1129(3) 0.6409(3) 0.6327(3) 0.0291(6) Uani 1 1 d .
H14A H -0.1320 0.5735 0.6745 0.035 Uiso 1 1 calc R
H14B H -0.1734 0.5864 0.5368 0.035 Uiso 1 1 calc R
C15 C -0.3220(3) 0.7579(3) 0.6971(3) 0.0271(5) Uani 1 1 d .
H15A H -0.3901 0.6635 0.6344 0.032 Uiso 1 1 calc R
C16 C -0.1663(3) 0.7775(3) 0.7101(3) 0.0244(5) Uani 1 1 d .
C17 C -0.0669(3) 0.9214(3) 0.8018(3) 0.0321(6) Uani 1 1 d .
H17A H 0.0386 0.9401 0.8120 0.039 Uiso 1 1 calc R
C18 C -0.1261(3) 1.0358(3) 0.8772(3) 0.0351(6) Uani 1 1 d .
H18A H -0.0607 1.1322 0.9383 0.042 Uiso 1 1 calc R
C19 C -0.2819(3) 1.0065(3) 0.8617(3) 0.0291(5) Uani 1 1 d .
H19A H -0.3210 1.0831 0.9149 0.035 Uiso 1 1 calc R

loop_
_atom_site_aniso_label
_atom_site_aniso_U_11
_atom_site_aniso_U_22
_atom_site_aniso_U_33
_atom_site_aniso_U_23
_atom_site_aniso_U_13
_atom_site_aniso_U_12
Zn1 0.02318(17) 0.02649(17) 0.0393(2) 0.02026(14) 0.01147(13) 0.01227(12)
O1 0.0412(10) 0.0236(9) 0.0437(11) 0.0222(8) 0.0127(9) 0.0128(8)
O2 0.0466(12) 0.0322(10) 0.0444(12) 0.0252(9) 0.0173(10) 0.0133(9)
O3 0.0404(11) 0.0242(9) 0.0465(11) 0.0222(9) 0.0137(9) 0.0145(8)
O4 0.0437(11) 0.0341(10) 0.0636(14) 0.0292(10) 0.0289(11) 0.0217(9)
N1 0.0245(10) 0.0291(11) 0.0329(11) 0.0158(10) 0.0114(9) 0.0103(9)
N2 0.0212(10) 0.0384(12) 0.0371(12) 0.0218(11) 0.0103(9) 0.0129(10)
N3 0.0249(10) 0.0266(10) 0.0309(11) 0.0151(9) 0.0097(9) 0.0113(9)
C1 0.0245(12) 0.0236(12) 0.0374(14) 0.0190(11) 0.0049(11) 0.0065(10)
C2 0.0268(12) 0.0207(11) 0.0327(13) 0.0154(10) 0.0040(11) 0.0068(10)
C3 0.0256(12) 0.0246(12) 0.0340(13) 0.0171(11) 0.0085(11) 0.0093(10)
C4 0.0241(12) 0.0221(11) 0.0356(13) 0.0164(11) 0.0053(11) 0.0093(10)
C5 0.0411(15) 0.0276(13) 0.0399(15) 0.0237(12) 0.0116(13) 0.0124(12)
C6 0.0559(18) 0.0389(15) 0.0415(16) 0.0238(14) 0.0266(15) 0.0228(14)
C7 0.0461(16) 0.0258(13) 0.0429(16) 0.0187(12) 0.0169(13) 0.0186(12)
C8 0.0267(12) 0.0238(12) 0.0411(15) 0.0194(11) 0.0051(12) 0.0094(10)
C9 0.0250(12) 0.0232(11) 0.0329(13) 0.0133(10) 0.0091(11) 0.0094(10)
C10 0.0291(14) 0.0517(18) 0.0432(17) 0.0282(15) 0.0025(13) 0.0068(13)
C11 0.0493(19) 0.073(2) 0.0468(19) 0.0410(19) 0.0027(16) 0.0086(18)
C12 0.0515(19) 0.067(2) 0.0456(18) 0.0367(18) 0.0180(16) 0.0072(17)
C13 0.0330(14) 0.0450(16) 0.0403(16) 0.0233(14) 0.0157(13) 0.0092(13)
C14 0.0237(12) 0.0275(12) 0.0377(14) 0.0149(11) 0.0124(11) 0.0077(10)
C15 0.0227(12) 0.0268(12) 0.0331(13) 0.0149(11) 0.0074(10) 0.0075(10)
C16 0.0217(12) 0.0271(12) 0.0286(12) 0.0152(10) 0.0087(10) 0.0087(10)
C17 0.0220(12) 0.0308(13) 0.0407(15) 0.0150(12) 0.0061(11) 0.0062(11)
C18 0.0298(14) 0.0268(13) 0.0414(15) 0.0127(12) 0.0022(12) 0.0046(11)
C19 0.0330(13) 0.0256(12) 0.0317(13) 0.0134(11) 0.0094(11) 0.0133(11)

loop_
_atom_type_symbol
_atom_type_description
_atom_type_scat_dispersion_real
_atom_type_scat_dispersion_imag
_atom_type_scat_source
C C 0.0033 0.0016 'International Tables Vol C Tables 4.2.6.8 and 6.1.1.4'
H H 0.0000 0.0000 'International Tables Vol C Tables 4.2.6.8 and 6.1.1.4'
N N 0.0061 0.0033 'International Tables Vol C Tables 4.2.6.8 and 6.1.1.4'
O O 0.0106 0.0060 'International Tables Vol C Tables 4.2.6.8 and 6.1.1.4'
Zn Zn 0.2839 1.4301 'International Tables Vol C Tables 4.2.6.8 and 6.1.1.4'

loop_
_geom_angle_atom_site_label_1
_geom_angle_atom_site_label_2
_geom_angle_atom_site_label_3
_geom_angle
_geom_angle_site_symmetry_1
_geom_angle_site_symmetry_3
O3 Zn1 O1 98.98(8) 1_565 .
O3 Zn1 N3 114.72(9) 1_565 1_655
O1 Zn1 N3 112.68(9) . 1_655
O3 Zn1 N1 101.81(9) 1_565 .
O1 Zn1 N1 111.49(9) . .
N3 Zn1 N1 115.51(9) 1_655 .
C1 O1 Zn1 109.17(17) . .
C8 O3 Zn1 107.81(17) . 1_545
C9 N1 C13 118.6(2) . .
C9 N1 Zn1 120.46(18) . .
C13 N1 Zn1 118.55(18) . .
C9 N2 C14 124.0(2) . .
C9 N2 H2N 117(2) . .
C14 N2 H2N 118(2) . .
C15 N3 C19 119.0(2) . .
C15 N3 Zn1 123.58(17) . 1_455
C19 N3 Zn1 117.32(18) . 1_455
O2 C1 O1 123.1(2) . .
O2 C1 C2 120.2(2) . .
O1 C1 C2 116.7(2) . .
C3 C2 C7 119.3(2) . .
C3 C2 C1 118.8(2) . .
C7 C2 C1 121.9(2) . .
C4 C3 C2 120.8(2) . .
C4 C3 H3A 119.6 . .
C2 C3 H3A 119.6 . .
C5 C4 C3 119.6(2) . .
C5 C4 C8 121.7(2) . .
C3 C4 C8 118.7(2) . .
C4 C5 C6 119.9(2) . .
C4 C5 H5A 120.1 . .
C6 C5 H5A 120.1 . .
C7 C6 C5 120.4(3) . .
C7 C6 H6A 119.8 . .
C5 C6 H6A 119.8 . .
C6 C7 C2 120.1(3) . .
C6 C7 H7A 120.0 . .
C2 C7 H7A 120.0 . .
O4 C8 O3 123.2(2) . .
O4 C8 C4 119.9(2) . .
O3 C8 C4 116.9(2) . .
N1 C9 N2 116.4(2) . .
N1 C9 C10 120.6(2) . .
N2 C9 C10 123.1(2) . .
C11 C10 C9 119.1(3) . .
C11 C10 H10A 120.5 . .
C9 C10 H10A 120.5 . .
C10 C11 C12 120.5(3) . .
C10 C11 H11A 119.8 . .
C12 C11 H11A 119.8 . .
C13 C12 C11 117.6(3) . .
C13 C12 H12A 121.2 . .
C11 C12 H12A 121.2 . .
N1 C13 C12 123.5(3) . .
N1 C13 H13A 118.2 . .
C12 C13 H13A 118.2 . .
N2 C14 C16 113.8(2) . .
N2 C14 H14A 108.8 . .
C16 C14 H14A 108.8 . .
N2 C14 H14B 108.8 . .
C16 C14 H14B 108.8 . .
H14A C14 H14B 107.7 . .
N3 C15 C16 123.0(2) . .
N3 C15 H15A 118.5 . .
C16 C15 H15A 118.5 . .
C15 C16 C17 117.4(2) . .
C15 C16 C14 118.8(2) . .
C17 C16 C14 123.7(2) . .
C18 C17 C16 119.6(2) . .
C18 C17 H17A 120.2 . .
C16 C17 H17A 120.2 . .
C19 C18 C17 119.7(2) . .
C19 C18 H18A 120.2 . .
C17 C18 H18A 120.2 . .
N3 C19 C18 121.3(2) . .
N3 C19 H19A 119.3 . .
C18 C19 H19A 119.3 . .

loop_
_geom_bond_atom_site_label_1
_geom_bond_atom_site_label_2
_geom_bond_distance
_geom_bond_site_symmetry_2
Zn1 O3 1.983(2) 1_565
Zn1 O1 1.9882(19) .
Zn1 N3 2.010(2) 1_655
Zn1 N1 2.054(2) .
O1 C1 1.292(3) .
O2 C1 1.233(3) .
O3 C8 1.288(3) .
O3 Zn1 1.983(2) 1_545
O4 C8 1.228(3) .
N1 C9 1.345(3) .
N1 C13 1.349(3) .
N2 C9 1.352(3) .
N2 C14 1.445(3) .
N2 H2N 0.854(10) .
N3 C15 1.342(3) .
N3 C19 1.348(3) .
N3 Zn1 2.010(2) 1_455
C1 C2 1.503(3) .
C2 C3 1.387(3) .
C2 C7 1.391(4) .
C3 C4 1.385(3) .
C3 H3A 0.9300 .
C4 C5 1.384(4) .
C4 C8 1.509(3) .
C5 C6 1.390(4) .
C5 H5A 0.9300 .
C6 C7 1.379(4) .
C6 H6A 0.9300 .
C7 H7A 0.9300 .
C9 C10 1.399(4) .
C10 C11 1.367(5) .
C10 H10A 0.9300 .
C11 C12 1.378(5) .
C11 H11A 0.9300 .
C12 C13 1.364(5) .
C12 H12A 0.9300 .
C13 H13A 0.9300 .
C14 C16 1.515(4) .
C14 H14A 0.9700 .
C14 H14B 0.9700 .
C15 C16 1.383(3) .
C15 H15A 0.9300 .
C16 C17 1.395(4) .
C17 C18 1.381(4) .
C17 H17A 0.9300 .
C18 C19 1.373(4) .
C18 H18A 0.9300 .
C19 H19A 0.9300 .

loop_
_geom_hbond_atom_site_label_D
_geom_hbond_atom_site_label_H
_geom_hbond_atom_site_label_A
_geom_hbond_distance_DH
_geom_hbond_distance_HA
_geom_hbond_distance_DA
_geom_hbond_angle_DHA
N2 H2N O1 0.854(10) 2.170(12) 3.011(3) 168(3)

loop_
_geom_torsion_atom_site_label_1
_geom_torsion_atom_site_label_2
_geom_torsion_atom_site_label_3
_geom_torsion_atom_site_label_4
_geom_torsion
_geom_torsion_site_symmetry_1
O3 Zn1 O1 C1 -178.36(17) 1_565
N3 Zn1 O1 C1 -56.70(19) 1_655
N1 Zn1 O1 C1 75.08(19) .
O3 Zn1 N1 C9 -64.8(2) 1_565
O1 Zn1 N1 C9 39.9(2) .
N3 Zn1 N1 C9 170.18(18) 1_655
O3 Zn1 N1 C13 97.5(2) 1_565
O1 Zn1 N1 C13 -157.8(2) .
N3 Zn1 N1 C13 -27.5(2) 1_655
Zn1 O1 C1 O2 -11.9(3) .
Zn1 O1 C1 C2 169.22(17) .
O2 C1 C2 C3 8.7(4) .
O1 C1 C2 C3 -172.4(2) .
O2 C1 C2 C7 -171.3(3) .
O1 C1 C2 C7 7.6(4) .
C7 C2 C3 C4 0.6(4) .
C1 C2 C3 C4 -179.5(2) .
C2 C3 C4 C5 0.2(4) .
C2 C3 C4 C8 -179.7(2) .
C3 C4 C5 C6 -0.7(4) .
C8 C4 C5 C6 179.1(3) .
C4 C5 C6 C7 0.6(5) .
C5 C6 C7 C2 0.1(5) .
C3 C2 C7 C6 -0.7(4) .
C1 C2 C7 C6 179.3(3) .
Zn1 O3 C8 O4 -8.2(3) 1_545
Zn1 O3 C8 C4 170.64(18) 1_545
C5 C4 C8 O4 -172.2(3) .
C3 C4 C8 O4 7.6(4) .
C5 C4 C8 O3 8.9(4) .
C3 C4 C8 O3 -171.2(2) .
C13 N1 C9 N2 175.6(2) .
Zn1 N1 C9 N2 -22.1(3) .
C13 N1 C9 C10 -3.6(4) .
Zn1 N1 C9 C10 158.7(2) .
C14 N2 C9 N1 174.1(2) .
C14 N2 C9 C10 -6.8(4) .
N1 C9 C10 C11 3.5(5) .
N2 C9 C10 C11 -175.6(3) .
C9 C10 C11 C12 -0.2(6) .
C10 C11 C12 C13 -2.8(6) .
C9 N1 C13 C12 0.4(5) .
Zn1 N1 C13 C12 -162.3(3) .
C11 C12 C13 N1 2.8(5) .
C9 N2 C14 C16 -83.3(3) .
C19 N3 C15 C16 0.3(4) .
Zn1 N3 C15 C16 -176.80(19) 1_455
N3 C15 C16 C17 -1.9(4) .
N3 C15 C16 C14 174.0(2) .
N2 C14 C16 C15 169.5(2) .
N2 C14 C16 C17 -14.9(4) .
C15 C16 C17 C18 1.5(4) .
C14 C16 C17 C18 -174.1(3) .
C16 C17 C18 C19 0.3(4) .
C15 N3 C19 C18 1.7(4) .
Zn1 N3 C19 C18 179.0(2) 1_455
C17 C18 C19 N3 -2.0(4) .
